data_7201921
loop_
_publ_author_name
'He, Cheng'
'Zhang, Bingguang'
'Xie, Lixia'
'Liu, Yang'
'Duan, Chunying'

_publ_section_title
;
 Stereoselective association of ferrocene-contained molecular clips in
 coordination polymers
;
_journal_issue 6
_journal_name_full CrystEngComm
_journal_page_first 759
_journal_paper_doi 10.1039/b719509e
_journal_volume 10
_journal_year 2008
_chemical_formula_sum 'C22 H26 Fe N6 O4 Zn'
_chemical_formula_weight 559.71
_chemical_name_systematic
;
?
;
_space_group_IT_number 19
_symmetry_cell_setting orthorhombic
_symmetry_space_group_name_Hall 'P 2ac 2ab'
_symmetry_space_group_name_H-M 'P 21 21 21'
_atom_sites_solution_hydrogens geom
_atom_sites_solution_primary direct
_atom_sites_solution_secondary difmap
_audit_creation_method SHELXL-97
_cell_angle_alpha 90.00
_cell_angle_beta 90.00
_cell_angle_gamma 90.00
_cell_formula_units_Z 4
_cell_length_a 11.0436(5)
_cell_length_b 12.9919(6)
_cell_length_c 16.8564(9)
_cell_measurement_temperature 293(2)
_cell_volume 2418.5(2)
_computing_cell_refinement 'Bruker SMART'
_computing_data_collection 'Bruker SMART'
_computing_data_reduction 'Bruker SAINT'
_computing_molecular_graphics 'Bruker SHELXTL'
_computing_publication_material 'Bruker SHELXTL'
_computing_structure_refinement 'Bruker SHELXTL'
_computing_structure_solution 'Bruker SHELXTL'
_diffrn_ambient_temperature 293(2)
_diffrn_measured_fraction_theta_full 0.974
_diffrn_measured_fraction_theta_max 0.974
_diffrn_measurement_device_type 'CCD area detector'
_diffrn_measurement_method 'phi and omega scans'
_diffrn_radiation_monochromator graphite
_diffrn_radiation_source 'fine-focus sealed tube'
_diffrn_radiation_type MoK\a
_diffrn_radiation_wavelength 0.71073
_diffrn_reflns_av_R_equivalents 0.0745
_diffrn_reflns_av_sigmaI/netI 0.0649
_diffrn_reflns_limit_h_max 13
_diffrn_reflns_limit_h_min -11
_diffrn_reflns_limit_k_max 15
_diffrn_reflns_limit_k_min -15
_diffrn_reflns_limit_l_max 15
_diffrn_reflns_limit_l_min -19
_diffrn_reflns_number 10257
_diffrn_reflns_theta_full 25.00
_diffrn_reflns_theta_max 25.00
_diffrn_reflns_theta_min 1.98
_exptl_absorpt_coefficient_mu 1.632
_exptl_absorpt_correction_T_max 0.7723
_exptl_absorpt_correction_T_min 0.7361
_exptl_absorpt_correction_type empirical
_exptl_absorpt_process_details SADABS
_exptl_crystal_colour yellow
_exptl_crystal_density_diffrn 1.537
_exptl_crystal_density_method 'not measured'
_exptl_crystal_description block
_exptl_crystal_F_000 1152
_exptl_crystal_size_max 0.20
_exptl_crystal_size_mid 0.20
_exptl_crystal_size_min 0.20
_refine_diff_density_max 0.339
_refine_diff_density_min -0.218
_refine_diff_density_rms 0.055
_refine_ls_abs_structure_details 'Flack H D (1983), Acta Cryst. A39, 876-881'
_refine_ls_abs_structure_Flack 0.026(15)
_refine_ls_extinction_method none
_refine_ls_goodness_of_fit_ref 1.016
_refine_ls_hydrogen_treatment 'riding mode'
_refine_ls_matrix_type full
_refine_ls_number_parameters 307
_refine_ls_number_reflns 4029
_refine_ls_number_restraints 0
_refine_ls_restrained_S_all 1.016
_refine_ls_R_factor_all 0.0451
_refine_ls_R_factor_gt 0.0353
_refine_ls_shift/su_max 0.001
_refine_ls_shift/su_mean 0.000
_refine_ls_structure_factor_coef Fsqd
_refine_ls_weighting_details 'calc w=1/[\s^2^(Fo^2^)+(0.0290P)^2^+0.0000P] where P=(Fo^2^+2Fc^2^)/3'
_refine_ls_weighting_scheme calc
_refine_ls_wR_factor_gt 0.0779
_refine_ls_wR_factor_ref 0.0802
_reflns_number_gt 3400
_reflns_number_total 4029
_reflns_threshold_expression >2sigma(I)
_cod_data_source_file b719509e.txt
_cod_data_source_block complex1
_cod_depositor_comments
;
The following automatic conversions were performed:
'_symmetry_cell_setting' value 'Orthorhombic' changed to 'orthorhombic'
according to '/home/saulius/struct/CIF-dictionaries/cif_core.dic'
dictionary named 'cif_core.dic' version 2.4.1 from 2010-06-29.

Automatic conversion script
Id: cif_fix_enum 1527 2010-12-29 10:47:43Z saulius 
;
_cod_original_sg_symbol_H-M P2(1)2(1)2(1)
_cod_database_code 7201921

loop_
_symmetry_equiv_pos_as_xyz
'x, y, z'
'-x+1/2, -y, z+1/2'
'-x, y+1/2, -z+1/2'
'x+1/2, -y+1/2, -z'

loop_
_atom_site_label
_atom_site_type_symbol
_atom_site_fract_x
_atom_site_fract_y
_atom_site_fract_z
_atom_site_U_iso_or_equiv
_atom_site_adp_type
_atom_site_occupancy
_atom_site_symmetry_multiplicity
_atom_site_calc_flag
_atom_site_refinement_flags
_atom_site_disorder_assembly
_atom_site_disorder_group
Zn1 Zn 0.36517(4) 0.65629(3) 0.02977(3) 0.04249(14) Uani 1 1 d . . .
Fe1 Fe -0.23455(5) 0.68757(4) 0.32591(4) 0.04576(17) Uani 1 1 d . . .
N1 N -0.2458(3) 0.8680(2) 0.06455(19) 0.0450(9) Uani 1 1 d . . .
N2 N -0.3226(4) 0.9414(3) 0.1729(2) 0.0598(10) Uani 1 1 d . . .
N3 N -0.3634(3) 0.8431(2) 0.16419(19) 0.0468(8) Uani 1 1 d . . .
N4 N 0.1263(3) 0.7136(2) 0.2132(2) 0.0475(8) Uani 1 1 d . . .
N5 N 0.2005(3) 0.6484(3) 0.2530(2) 0.0559(10) Uani 1 1 d . . .
N6 N 0.2626(3) 0.6672(3) 0.12825(18) 0.0436(8) Uani 1 1 d . . .
O1 O 0.4580(3) 0.5293(2) 0.01312(19) 0.0646(9) Uani 1 1 d . . .
O2 O 0.5377(3) 0.5762(2) 0.1251(2) 0.0676(9) Uani 1 1 d . . .
O3 O 0.4598(3) 0.7775(2) 0.00120(18) 0.0523(8) Uani 1 1 d . . .
O4 O 0.2903(3) 0.8651(2) 0.0155(2) 0.0643(9) Uani 1 1 d . . .
C1 C -0.3176(4) 0.8027(3) 0.0998(2) 0.0445(10) Uani 1 1 d . . .
H1A H -0.3340 0.7365 0.0817 0.053 Uiso 1 1 calc R . .
C2 C -0.2511(5) 0.9532(3) 0.1108(3) 0.0593(12) Uani 1 1 d . . .
H2A H -0.2089 1.0135 0.0999 0.071 Uiso 1 1 calc R . .
C3 C -0.4452(4) 0.7958(3) 0.2225(3) 0.0501(11) Uani 1 1 d . . .
H3A H -0.4691 0.7283 0.2018 0.060 Uiso 1 1 calc R . .
C4 C -0.5560(4) 0.8586(4) 0.2304(3) 0.0638(13) Uani 1 1 d . . .
H4A H -0.5935 0.8662 0.1794 0.096 Uiso 1 1 calc R . .
H4B H -0.5353 0.9253 0.2510 0.096 Uiso 1 1 calc R . .
H4C H -0.6113 0.8252 0.2661 0.096 Uiso 1 1 calc R . .
C5 C -0.3802(4) 0.7783(3) 0.3003(2) 0.0507(11) Uani 1 1 d . . .
C6 C -0.4150(4) 0.6973(4) 0.3542(3) 0.0666(14) Uani 1 1 d . . .
H6A H -0.4773 0.6446 0.3458 0.080 Uiso 1 1 calc R . .
C7 C -0.3403(5) 0.7108(5) 0.4233(3) 0.0790(17) Uani 1 1 d . . .
H7A H -0.3418 0.6667 0.4705 0.095 Uiso 1 1 calc R . .
C8 C -0.2625(5) 0.7958(4) 0.4121(3) 0.0713(15) Uani 1 1 d . . .
H8A H -0.2021 0.8212 0.4500 0.086 Uiso 1 1 calc R . .
C9 C -0.2885(4) 0.8382(4) 0.3370(3) 0.0573(12) Uani 1 1 d . . .
H9A H -0.2478 0.8977 0.3133 0.069 Uiso 1 1 calc R . .
C10 C -0.0722(4) 0.6161(3) 0.3431(3) 0.0481(11) Uani 1 1 d . . .
H10A H -0.0196 0.6249 0.3894 0.058 Uiso 1 1 calc R . .
C11 C -0.1651(4) 0.5428(3) 0.3359(3) 0.0600(13) Uani 1 1 d . . .
H11A H -0.1878 0.4912 0.3755 0.072 Uiso 1 1 calc R . .
C12 C -0.2178(5) 0.5564(4) 0.2623(3) 0.0666(14) Uani 1 1 d . . .
H12A H -0.2851 0.5157 0.2411 0.080 Uiso 1 1 calc R . .
C13 C -0.1594(4) 0.6381(4) 0.2223(3) 0.0542(12) Uani 1 1 d . . .
H13A H -0.1787 0.6635 0.1690 0.065 Uiso 1 1 calc R . .
C14 C -0.0682(3) 0.6765(3) 0.2729(2) 0.0402(9) Uani 1 1 d . . .
C15 C 0.0195(4) 0.7607(3) 0.2531(3) 0.0562(12) Uani 1 1 d . . .
H15A H -0.0199 0.8067 0.2150 0.067 Uiso 1 1 calc R . .
C16 C 0.0593(6) 0.8239(5) 0.3218(4) 0.127(3) Uani 1 1 d . . .
H16A H 0.1134 0.8768 0.3037 0.190 Uiso 1 1 calc R . .
H16B H 0.1003 0.7809 0.3595 0.190 Uiso 1 1 calc R . .
H16C H -0.0101 0.8549 0.3465 0.190 Uiso 1 1 calc R . .
C17 C 0.2797(4) 0.6232(3) 0.1999(3) 0.0507(11) Uani 1 1 d . . .
H17A H 0.3434 0.5783 0.2102 0.061 Uiso 1 1 calc R . .
C18 C 0.1646(4) 0.7246(3) 0.1391(2) 0.0451(11) Uani 1 1 d . . .
H18A H 0.1285 0.7659 0.1008 0.054 Uiso 1 1 calc R . .
C19 C 0.5327(4) 0.5178(3) 0.0682(3) 0.0468(10) Uani 1 1 d . . .
C20 C 0.6168(5) 0.4281(3) 0.0620(3) 0.0599(13) Uani 1 1 d . . .
H20A H 0.6692 0.4267 0.1074 0.090 Uiso 1 1 calc R . .
H20B H 0.6645 0.4343 0.0147 0.090 Uiso 1 1 calc R . .
H20C H 0.5706 0.3655 0.0599 0.090 Uiso 1 1 calc R . .
C21 C 0.3987(4) 0.8596(3) 0.0004(2) 0.0497(11) Uani 1 1 d . . .
C22 C 0.4675(5) 0.9570(3) -0.0221(4) 0.0811(16) Uani 1 1 d . . .
H22A H 0.4133 1.0148 -0.0210 0.122 Uiso 1 1 calc R . .
H22B H 0.5004 0.9495 -0.0744 0.122 Uiso 1 1 calc R . .
H22C H 0.5321 0.9682 0.0151 0.122 Uiso 1 1 calc R . .

loop_
_atom_site_aniso_label
_atom_site_aniso_U_11
_atom_site_aniso_U_22
_atom_site_aniso_U_33
_atom_site_aniso_U_23
_atom_site_aniso_U_13
_atom_site_aniso_U_12
Zn1 0.0475(3) 0.0505(3) 0.0295(2) 0.0000(2) 0.0019(2) 0.0019(2)
Fe1 0.0436(3) 0.0556(4) 0.0381(3) 0.0034(3) 0.0072(3) 0.0041(3)
N1 0.050(2) 0.050(2) 0.0355(19) -0.0028(16) 0.0054(17) -0.0097(18)
N2 0.080(3) 0.055(2) 0.045(2) -0.010(2) 0.016(2) -0.0019(19)
N3 0.0491(19) 0.0508(19) 0.0406(19) 0.0011(18) 0.0078(18) -0.0028(18)
N4 0.050(2) 0.0479(19) 0.045(2) 0.0092(17) 0.0184(19) -0.0016(18)
N5 0.060(2) 0.069(2) 0.038(2) 0.018(2) 0.0104(18) 0.011(2)
N6 0.045(2) 0.052(2) 0.0331(19) 0.0009(16) 0.0020(16) -0.0001(18)
O1 0.074(2) 0.070(2) 0.050(2) -0.0041(17) -0.0124(18) 0.0207(17)
O2 0.073(2) 0.061(2) 0.069(2) -0.0209(19) 0.0067(19) 0.0046(17)
O3 0.0502(18) 0.0447(17) 0.062(2) 0.0088(14) 0.0042(15) 0.0059(14)
O4 0.055(2) 0.069(2) 0.069(2) 0.0009(18) 0.0022(17) 0.0108(15)
C1 0.046(2) 0.051(2) 0.036(2) -0.001(2) -0.007(2) -0.001(2)
C2 0.079(4) 0.053(3) 0.045(3) -0.003(2) 0.011(3) -0.013(3)
C3 0.054(3) 0.052(3) 0.044(3) 0.002(2) 0.010(2) 0.003(2)
C4 0.057(3) 0.087(4) 0.047(3) -0.009(3) 0.002(2) 0.003(3)
C5 0.039(3) 0.070(3) 0.043(3) 0.007(2) 0.013(2) 0.013(2)
C6 0.045(3) 0.100(4) 0.054(3) 0.023(3) 0.020(2) 0.011(3)
C7 0.074(4) 0.116(5) 0.047(3) 0.022(3) 0.021(3) 0.036(4)
C8 0.080(4) 0.085(4) 0.049(3) -0.013(3) 0.001(3) 0.031(3)
C9 0.071(3) 0.059(3) 0.042(3) -0.001(2) 0.009(2) 0.019(2)
C10 0.045(3) 0.055(3) 0.044(3) 0.005(2) 0.004(2) 0.009(2)
C11 0.058(3) 0.041(2) 0.081(4) 0.005(3) 0.016(3) -0.002(2)
C12 0.050(3) 0.067(3) 0.082(4) -0.022(3) 0.008(3) -0.010(2)
C13 0.050(3) 0.074(3) 0.039(2) -0.009(2) 0.001(2) 0.013(2)
C14 0.039(2) 0.041(2) 0.040(2) 0.0002(19) 0.0095(19) 0.0011(18)
C15 0.059(3) 0.050(3) 0.059(3) 0.002(2) 0.020(2) 0.004(2)
C16 0.118(5) 0.114(5) 0.149(6) -0.074(5) 0.074(5) -0.059(4)
C17 0.046(3) 0.058(3) 0.048(3) 0.015(2) 0.005(2) 0.006(2)
C18 0.051(3) 0.051(2) 0.034(2) 0.0056(19) 0.001(2) 0.003(2)
C19 0.051(3) 0.047(2) 0.043(3) -0.003(2) 0.006(2) -0.002(2)
C20 0.072(3) 0.063(3) 0.045(3) 0.001(2) -0.001(2) 0.024(3)
C21 0.061(3) 0.052(3) 0.037(2) 0.003(2) -0.007(2) -0.005(2)
C22 0.080(4) 0.054(3) 0.110(5) 0.013(3) -0.003(4) 0.002(2)

loop_
_atom_type_symbol
_atom_type_description
_atom_type_scat_dispersion_real
_atom_type_scat_dispersion_imag
_atom_type_scat_source
C C 0.0033 0.0016 'International Tables Vol C Tables 4.2.6.8 and 6.1.1.4'
H H 0.0000 0.0000 'International Tables Vol C Tables 4.2.6.8 and 6.1.1.4'
N N 0.0061 0.0033 'International Tables Vol C Tables 4.2.6.8 and 6.1.1.4'
O O 0.0106 0.0060 'International Tables Vol C Tables 4.2.6.8 and 6.1.1.4'
Fe Fe 0.3463 0.8444 'International Tables Vol C Tables 4.2.6.8 and 6.1.1.4'
Zn Zn 0.2839 1.4301 'International Tables Vol C Tables 4.2.6.8 and 6.1.1.4'

loop_
_geom_angle_atom_site_label_1
_geom_angle_atom_site_label_2
_geom_angle_atom_site_label_3
_geom_angle
_geom_angle_site_symmetry_1
_geom_angle_site_symmetry_3
_geom_angle_publ_flag
O3 Zn1 O1 111.32(13) . . ?
O3 Zn1 N6 116.60(13) . . ?
O1 Zn1 N6 118.09(14) . . ?
O3 Zn1 N1 104.80(13) . 4_565 ?
O1 Zn1 N1 94.17(13) . 4_565 ?
N6 Zn1 N1 108.45(13) . 4_565 ?
C12 Fe1 C11 39.8(2) . . ?
C12 Fe1 C13 40.73(18) . . ?
C11 Fe1 C13 68.1(2) . . ?
C12 Fe1 C7 127.2(2) . . ?
C11 Fe1 C7 106.6(2) . . ?
C13 Fe1 C7 166.2(2) . . ?
C12 Fe1 C10 67.11(19) . . ?
C11 Fe1 C10 40.30(17) . . ?
C13 Fe1 C10 67.67(17) . . ?
C7 Fe1 C10 117.2(2) . . ?
C12 Fe1 C5 116.5(2) . . ?
C11 Fe1 C5 147.9(2) . . ?
C13 Fe1 C5 108.76(17) . . ?
C7 Fe1 C5 68.49(19) . . ?
C10 Fe1 C5 170.37(17) . . ?
C12 Fe1 C8 165.9(2) . . ?
C11 Fe1 C8 129.2(2) . . ?
C13 Fe1 C8 152.5(2) . . ?
C7 Fe1 C8 40.4(2) . . ?
C10 Fe1 C8 110.2(2) . . ?
C5 Fe1 C8 68.56(19) . . ?
C12 Fe1 C14 68.12(18) . . ?
C11 Fe1 C14 68.52(17) . . ?
C13 Fe1 C14 40.40(17) . . ?
C7 Fe1 C14 151.2(2) . . ?
C10 Fe1 C14 40.68(16) . . ?
C5 Fe1 C14 130.91(17) . . ?
C8 Fe1 C14 119.6(2) . . ?
C12 Fe1 C6 105.3(2) . . ?
C11 Fe1 C6 113.7(2) . . ?
C13 Fe1 C6 127.9(2) . . ?
C7 Fe1 C6 41.2(2) . . ?
C10 Fe1 C6 148.00(18) . . ?
C5 Fe1 C6 41.31(18) . . ?
C8 Fe1 C6 69.3(2) . . ?
C14 Fe1 C6 167.54(19) . . ?
C12 Fe1 C9 151.4(2) . . ?
C11 Fe1 C9 168.7(2) . . ?
C13 Fe1 C9 119.79(18) . . ?
C7 Fe1 C9 67.6(2) . . ?
C10 Fe1 C9 132.50(19) . . ?
C5 Fe1 C9 40.56(18) . . ?
C8 Fe1 C9 40.23(17) . . ?
C14 Fe1 C9 111.51(18) . . ?
C6 Fe1 C9 68.8(2) . . ?
C1 N1 C2 104.0(4) . . ?
C1 N1 Zn1 128.5(3) . 4_465 ?
C2 N1 Zn1 127.1(3) . 4_465 ?
C2 N2 N3 102.7(3) . . ?
C1 N3 N2 109.8(3) . . ?
C1 N3 C3 128.7(4) . . ?
N2 N3 C3 121.5(3) . . ?
C18 N4 N5 109.9(3) . . ?
C18 N4 C15 129.4(4) . . ?
N5 N4 C15 120.7(3) . . ?
C17 N5 N4 102.9(3) . . ?
C18 N6 C17 103.2(3) . . ?
C18 N6 Zn1 127.7(3) . . ?
C17 N6 Zn1 129.0(3) . . ?
C19 O1 Zn1 109.8(3) . . ?
C21 O3 Zn1 113.4(3) . . ?
N1 C1 N3 110.6(4) . . ?
N1 C1 H1A 124.7 . . ?
N3 C1 H1A 124.7 . . ?
N2 C2 N1 112.8(4) . . ?
N2 C2 H2A 123.6 . . ?
N1 C2 H2A 123.6 . . ?
N3 C3 C4 109.8(4) . . ?
N3 C3 C5 110.6(4) . . ?
C4 C3 C5 113.5(4) . . ?
N3 C3 H3A 107.6 . . ?
C4 C3 H3A 107.6 . . ?
C5 C3 H3A 107.6 . . ?
C3 C4 H4A 109.5 . . ?
C3 C4 H4B 109.5 . . ?
H4A C4 H4B 109.5 . . ?
C3 C4 H4C 109.5 . . ?
H4A C4 H4C 109.5 . . ?
H4B C4 H4C 109.5 . . ?
C9 C5 C6 108.3(4) . . ?
C9 C5 C3 129.4(4) . . ?
C6 C5 C3 122.0(4) . . ?
C9 C5 Fe1 70.2(3) . . ?
C6 C5 Fe1 69.8(2) . . ?
C3 C5 Fe1 130.2(3) . . ?
C7 C6 C5 105.5(5) . . ?
C7 C6 Fe1 68.9(3) . . ?
C5 C6 Fe1 68.9(2) . . ?
C7 C6 H6A 127.2 . . ?
C5 C6 H6A 127.2 . . ?
Fe1 C6 H6A 127.2 . . ?
C8 C7 C6 109.7(5) . . ?
C8 C7 Fe1 70.1(3) . . ?
C6 C7 Fe1 70.0(3) . . ?
C8 C7 H7A 125.2 . . ?
C6 C7 H7A 125.2 . . ?
Fe1 C7 H7A 125.2 . . ?
C9 C8 C7 107.6(5) . . ?
C9 C8 Fe1 70.2(3) . . ?
C7 C8 Fe1 69.5(3) . . ?
C9 C8 H8A 126.2 . . ?
C7 C8 H8A 126.2 . . ?
Fe1 C8 H8A 126.2 . . ?
C8 C9 C5 108.9(5) . . ?
C8 C9 Fe1 69.6(3) . . ?
C5 C9 Fe1 69.2(3) . . ?
C8 C9 H9A 125.6 . . ?
C5 C9 H9A 125.6 . . ?
Fe1 C9 H9A 125.6 . . ?
C11 C10 C14 109.0(4) . . ?
C11 C10 Fe1 69.8(2) . . ?
C14 C10 Fe1 70.0(2) . . ?
C11 C10 H10A 125.5 . . ?
C14 C10 H10A 125.5 . . ?
Fe1 C10 H10A 125.5 . . ?
C12 C11 C10 107.4(4) . . ?
C12 C11 Fe1 69.5(3) . . ?
C10 C11 Fe1 69.9(2) . . ?
C12 C11 H11A 126.3 . . ?
C10 C11 H11A 126.3 . . ?
Fe1 C11 H11A 126.3 . . ?
C11 C12 C13 109.4(4) . . ?
C11 C12 Fe1 70.7(3) . . ?
C13 C12 Fe1 70.2(3) . . ?
C11 C12 H12A 125.3 . . ?
C13 C12 H12A 125.3 . . ?
Fe1 C12 H12A 125.3 . . ?
C14 C13 C12 107.7(4) . . ?
C14 C13 Fe1 70.2(2) . . ?
C12 C13 Fe1 69.1(3) . . ?
C14 C13 H13A 126.2 . . ?
C12 C13 H13A 126.2 . . ?
Fe1 C13 H13A 126.2 . . ?
C13 C14 C10 106.6(4) . . ?
C13 C14 C15 125.8(4) . . ?
C10 C14 C15 127.5(4) . . ?
C13 C14 Fe1 69.4(2) . . ?
C10 C14 Fe1 69.3(2) . . ?
C15 C14 Fe1 128.7(3) . . ?
C16 C15 N4 110.2(4) . . ?
C16 C15 C14 114.9(4) . . ?
N4 C15 C14 108.2(3) . . ?
C16 C15 H15A 107.8 . . ?
N4 C15 H15A 107.8 . . ?
C14 C15 H15A 107.8 . . ?
C15 C16 H16A 109.5 . . ?
C15 C16 H16B 109.5 . . ?
H16A C16 H16B 109.5 . . ?
C15 C16 H16C 109.5 . . ?
H16A C16 H16C 109.5 . . ?
H16B C16 H16C 109.5 . . ?
N5 C17 N6 114.7(4) . . ?
N5 C17 H17A 122.6 . . ?
N6 C17 H17A 122.6 . . ?
N4 C18 N6 109.3(4) . . ?
N4 C18 H18A 125.4 . . ?
N6 C18 H18A 125.4 . . ?
O2 C19 O1 122.5(4) . . ?
O2 C19 C20 120.7(4) . . ?
O1 C19 C20 116.8(4) . . ?
C19 C20 H20A 109.5 . . ?
C19 C20 H20B 109.5 . . ?
H20A C20 H20B 109.5 . . ?
C19 C20 H20C 109.5 . . ?
H20A C20 H20C 109.5 . . ?
H20B C20 H20C 109.5 . . ?
O4 C21 O3 124.8(4) . . ?
O4 C21 C22 119.3(4) . . ?
O3 C21 C22 115.9(4) . . ?
C21 C22 H22A 109.5 . . ?
C21 C22 H22B 109.5 . . ?
H22A C22 H22B 109.5 . . ?
C21 C22 H22C 109.5 . . ?
H22A C22 H22C 109.5 . . ?
H22B C22 H22C 109.5 . . ?

loop_
_geom_bond_atom_site_label_1
_geom_bond_atom_site_label_2
_geom_bond_distance
_geom_bond_site_symmetry_2
_geom_bond_publ_flag
Zn1 O3 1.951(3) . ?
Zn1 O1 1.963(3) . ?
Zn1 N6 2.015(3) . ?
Zn1 N1 2.032(3) 4_565 ?
Fe1 C12 2.023(5) . ?
Fe1 C11 2.038(4) . ?
Fe1 C13 2.038(4) . ?
Fe1 C7 2.038(5) . ?
Fe1 C10 2.040(4) . ?
Fe1 C5 2.040(4) . ?
Fe1 C8 2.046(5) . ?
Fe1 C14 2.048(4) . ?
Fe1 C6 2.053(4) . ?
Fe1 C9 2.054(4) . ?
N1 C1 1.305(5) . ?
N1 C2 1.355(5) . ?
N1 Zn1 2.032(3) 4_465 ?
N2 C2 1.320(6) . ?
N2 N3 1.362(5) . ?
N3 C1 1.307(5) . ?
N3 C3 1.470(5) . ?
N4 C18 1.326(5) . ?
N4 N5 1.357(5) . ?
N4 C15 1.489(5) . ?
N5 C17 1.294(5) . ?
N6 C18 1.327(5) . ?
N6 C17 1.349(5) . ?
O1 C19 1.251(5) . ?
O2 C19 1.225(5) . ?
O3 C21 1.262(5) . ?
O4 C21 1.225(5) . ?
C1 H1A 0.9300 . ?
C2 H2A 0.9300 . ?
C3 C4 1.477(6) . ?
C3 C5 1.511(6) . ?
C3 H3A 0.9800 . ?
C4 H4A 0.9600 . ?
C4 H4B 0.9600 . ?
C4 H4C 0.9600 . ?
C5 C9 1.419(7) . ?
C5 C6 1.444(6) . ?
C6 C7 1.438(7) . ?
C6 H6A 0.9800 . ?
C7 C8 1.411(7) . ?
C7 H7A 0.9800 . ?
C8 C9 1.410(6) . ?
C8 H8A 0.9800 . ?
C9 H9A 0.9800 . ?
C10 C11 1.405(6) . ?
C10 C14 1.421(6) . ?
C10 H10A 0.9800 . ?
C11 C12 1.382(7) . ?
C11 H11A 0.9800 . ?
C12 C13 1.413(6) . ?
C12 H12A 0.9800 . ?
C13 C14 1.411(6) . ?
C13 H13A 0.9800 . ?
C14 C15 1.498(6) . ?
C15 C16 1.486(7) . ?
C15 H15A 0.9800 . ?
C16 H16A 0.9600 . ?
C16 H16B 0.9600 . ?
C16 H16C 0.9600 . ?
C17 H17A 0.9300 . ?
C18 H18A 0.9300 . ?
C19 C20 1.494(6) . ?
C20 H20A 0.9600 . ?
C20 H20B 0.9600 . ?
C20 H20C 0.9600 . ?
C21 C22 1.525(6) . ?
C22 H22A 0.9600 . ?
C22 H22B 0.9600 . ?
C22 H22C 0.9600 . ?
